data_7044168
loop_
_publ_author_name
'Liu, Mei-Jiao'
'Yuan, Juan'
'Zhang, Yiquan'
'Sun, Hao-Ling'
'Liu, Cai-Ming'
'Kou, Hui-Zhong'

_publ_section_title
;
 Chiral six-coordinate Dy(III) and Tb(III) complexes of an achiral ligand:
 Structure, fluorescence, and magnetism
;
_journal_name_full 'Dalton Trans.'
_journal_paper_doi 10.1039/C7DT02409F
_journal_year 2017
_chemical_absolute_configuration rm
_chemical_formula_moiety 'C66 H90 Cl3 Dy N6 O6 Zn3, 0.5(O), C O'
_chemical_formula_sum 'C67 H95 Cl3 Dy N6 O7.5 Zn3'
_chemical_formula_weight 1569.44
_space_group_crystal_system triclinic
_space_group_IT_number 1
_space_group_name_Hall 'P 1'
_space_group_name_H-M_alt 'P 1'
_symmetry_space_group_name_Hall 'P 1'
_symmetry_space_group_name_H-M 'P 1'
_atom_sites_solution_hydrogens geom
_atom_sites_solution_primary direct
_audit_creation_date 2017-06-12
_audit_creation_method
;
Olex2 1.2
(compiled 2016.09.09 svn.r3337 for OlexSys, GUI svn.r5227)
;
_audit_update_record
;
2017-07-03 deposited with the CCDC.
2017-09-11 downloaded from the CCDC.
;
_cell_angle_alpha 74.601(3)
_cell_angle_beta 82.797(2)
_cell_angle_gamma 81.024(2)
_cell_formula_units_Z 2
_cell_length_a 12.4023(4)
_cell_length_b 16.1328(5)
_cell_length_c 19.4673(6)
_cell_measurement_reflns_used 16704
_cell_measurement_temperature 100.01(10)
_cell_measurement_theta_max 29.1370
_cell_measurement_theta_min 3.7670
_cell_volume 3694.8(2)
_computing_cell_refinement 'CrysAlisPro 1.171.38.43b (Rigaku OD, 2015)'
_computing_data_collection 'CrysAlisPro 1.171.38.43b (Rigaku OD, 2015)'
_computing_data_reduction 'CrysAlisPro 1.171.38.43b (Rigaku OD, 2015)'
_computing_molecular_graphics 'Olex2 (Dolomanov et al., 2009)'
_computing_publication_material 'Olex2 (Dolomanov et al., 2009)'
_computing_structure_refinement 'ShelXL (Sheldrick, 2015)'
_computing_structure_solution 'SIR2004 (Burla et al., 2007)'
_diffrn_ambient_environment N~2~
_diffrn_ambient_temperature 100.01(10)
_diffrn_detector 'CCD plate'
_diffrn_detector_area_resol_mean 5.2137
_diffrn_detector_type AtlasS2
_diffrn_measured_fraction_theta_full 0.998
_diffrn_measured_fraction_theta_max 0.847
_diffrn_measurement_details
;
List of Runs (angles in degrees, time in seconds):

  # Type    Start    End  Width  t~exp~   \w     \q     \k     \f   Frames
#--------------------------------------------------------------------------
  1  \w     -4.00  33.00   1.00   19.19    --    9.97 -38.00   0.00   37
  2  \w    -14.00  41.00   1.00   19.19    --    9.97 -99.00  60.00   55
  3  \w     -8.00  28.00   1.00   19.19    --  -11.85 -99.00 120.00   36
  4  \w    -59.00 -17.00   1.00   19.19    --    9.97 -38.00 -30.00   42
  5  \w     25.00  80.00   1.00   19.19    --    9.97  38.00-120.00   55
  6  \w    -13.00  51.00   1.00   19.19    --    9.97  38.00-180.00   64
  7  \w     -6.00  27.00   1.00   19.19    --  -11.85 -99.00-150.00   33
  8  \w     43.00  99.00   1.00   19.19    --    9.97 178.00  30.00   56
;
_diffrn_measurement_device 'four-circle diffractometer'
_diffrn_measurement_device_type 'SuperNova, Dual, Cu at zero, AtlasS2'
_diffrn_measurement_method '\w scans'
_diffrn_orient_matrix_type 'CrysAlisPro convention (1999,Acta A55,543-557)'
_diffrn_orient_matrix_UB_11 0.0268122000
_diffrn_orient_matrix_UB_12 0.0187402000
_diffrn_orient_matrix_UB_13 -0.0336724000
_diffrn_orient_matrix_UB_21 0.0434542000
_diffrn_orient_matrix_UB_22 -0.0346341000
_diffrn_orient_matrix_UB_23 0.0057475000
_diffrn_orient_matrix_UB_31 -0.0277765000
_diffrn_orient_matrix_UB_32 -0.0237455000
_diffrn_orient_matrix_UB_33 -0.0165123000
_diffrn_radiation_monochromator mirror
_diffrn_radiation_probe x-ray
_diffrn_radiation_type MoK\a
_diffrn_radiation_wavelength 0.71073
_diffrn_reflns_av_R_equivalents 0.0358
_diffrn_reflns_av_unetI/netI 0.0613
_diffrn_reflns_Laue_measured_fraction_full 0.998
_diffrn_reflns_Laue_measured_fraction_max 0.847
_diffrn_reflns_limit_h_max 17
_diffrn_reflns_limit_h_min -17
_diffrn_reflns_limit_k_max 21
_diffrn_reflns_limit_k_min -19
_diffrn_reflns_limit_l_max 23
_diffrn_reflns_limit_l_min -26
_diffrn_reflns_number 38086
_diffrn_reflns_point_group_measured_fraction_full 0.730
_diffrn_reflns_point_group_measured_fraction_max 0.580
_diffrn_reflns_theta_full 25.242
_diffrn_reflns_theta_max 29.511
_diffrn_reflns_theta_min 3.287
_diffrn_source 'micro-focus sealed X-ray tube'
_diffrn_source_type 'SuperNova (Mo) X-ray Source'
_exptl_absorpt_coefficient_mu 2.122
_exptl_absorpt_correction_T_max 1.00000
_exptl_absorpt_correction_T_min 0.63608
_exptl_absorpt_correction_type multi-scan
_exptl_absorpt_process_details
;
CrysAlisPro 1.171.38.43b (Rigaku Oxford Diffraction, 2015)
Empirical absorption correction using spherical harmonics,
 implemented in SCALE3 ABSPACK scaling algorithm.
;
_exptl_crystal_colour colorless
_exptl_crystal_density_diffrn 1.411
_exptl_crystal_description plate
_exptl_crystal_F_000 1612
_refine_diff_density_max 2.462
_refine_diff_density_min -1.652
_refine_diff_density_rms 0.148
_refine_ls_abs_structure_details
;
 Flack x determined using 5564 quotients [(I+)-(I-)]/[(I+)+(I-)]
 (Parsons, Flack and Wagner, Acta Cryst. B69 (2013) 249-259).
;
_refine_ls_abs_structure_Flack -0.019(7)
_refine_ls_extinction_method none
_refine_ls_goodness_of_fit_ref 1.036
_refine_ls_hydrogen_treatment constr
_refine_ls_matrix_type full
_refine_ls_number_parameters 1621
_refine_ls_number_reflns 23902
_refine_ls_number_restraints 225
_refine_ls_restrained_S_all 1.058
_refine_ls_R_factor_all 0.0575
_refine_ls_R_factor_gt 0.0493
_refine_ls_shift/su_max 0.001
_refine_ls_shift/su_mean 0.000
_refine_ls_structure_factor_coef Fsqd
_refine_ls_weighting_details 'w=1/[\s^2^(Fo^2^)+(0.0855P)^2^+0.4706P] where P=(Fo^2^+2Fc^2^)/3'
_refine_ls_weighting_scheme calc
_refine_ls_wR_factor_gt 0.1247
_refine_ls_wR_factor_ref 0.1305
_reflns_Friedel_coverage 0.369
_reflns_Friedel_fraction_full 0.462
_reflns_Friedel_fraction_max 0.312
_reflns_number_gt 21416
_reflns_number_total 23902
_reflns_threshold_expression 'I > 2\s(I)'
_cod_data_source_file c7dt02409f3.cif
_cod_data_source_block 1-lambda
_cod_original_formula_sum 'C67 H95 Cl3 Dy N6 O7.50 Zn3'
_cod_database_code 7044168
_chemical_oxdiff_formula CHNOClZnDy
_chemical_oxdiff_usercomment '0.1x0.1x0.3, colorless prism'
_shelx_space_group_comment
;
The symmetry employed for this shelxl refinement is uniquely defined
by the following loop, which should always be used as a source of
symmetry information in preference to the above space-group names.
They are only intended as comments.
;
_reflns_odcompleteness_completeness 99.76
_reflns_odcompleteness_iscentric 1
_reflns_odcompleteness_theta 26.32
_olex2_refinement_description
;
1. Fixed Uiso
 At 1.2 times of:
  All C(H) groups, All C(H,H) groups
 At 1.5 times of:
  All C(H,H,H) groups
2. Restrained distances
 C11-C12 = C77-C78
 1.465 with sigma of 0.005
3. Rigid bond restraints
 C77, C78
 with sigma for 1-2 distances of 0.01 and sigma for 1-3 distances of 0.01
 C11, C12
 with sigma for 1-2 distances of 0.01 and sigma for 1-3 distances of 0.01
 C17, C19
 with sigma for 1-2 distances of 0.01 and sigma for 1-3 distances of 0.01
 C19, C20
 with sigma for 1-2 distances of 0.01 and sigma for 1-3 distances of 0.01
4. Uiso/Uaniso restraints and constraints
Uanis(C79) \\sim Ueq, Uanis(C10) \\sim Ueq, Uanis(C13) \\sim Ueq, Uanis(C54)
\\sim Ueq, Uanis(N2) \\sim Ueq, Uanis(C94) \\sim Ueq, Uanis(N9) \\sim Ueq,
Uanis(N10) \\sim Ueq, Uanis(N8) \\sim Ueq, Uanis(C106) \\sim Ueq: with sigma of
0.005 and sigma for terminal atoms of 0.01
Uanis(C4) \\sim Ueq, Uanis(C2) \\sim Ueq, Uanis(C19) \\sim Ueq, Uanis(C102)
\\sim Ueq, Uanis(C104) \\sim Ueq, Uanis(C105) \\sim Ueq, Uanis(C76) \\sim Ueq,
Uanis(C108) \\sim Ueq, Uanis(C37) \\sim Ueq, Uanis(C17) \\sim Ueq, Uanis(C72)
\\sim Ueq, Uanis(C5) \\sim Ueq: with sigma of 0.005 and sigma for terminal
atoms of 0.01
Uanis(C44) \\sim Ueq, Uanis(C48) \\sim Ueq, Uanis(O132) \\sim Ueq: with sigma
of 0.005 and sigma for terminal atoms of 0.01
Uanis(O1W) \\sim Ueq, Uanis(O2W) \\sim Ueq, Uanis(C38) \\sim Ueq, Uanis(C20)
\\sim Ueq, Uanis(C18) \\sim Ueq: with sigma of 0.01 and sigma for terminal
atoms of 0.02
Uanis(C77) \\sim Ueq, Uanis(C78) \\sim Ueq, Uanis(C99) \\sim Ueq: with sigma of
0.005 and sigma for terminal atoms of 0.01
Uanis(C101) \\sim Ueq: with sigma of 0.01 and sigma for terminal atoms of 0.02
Uanis(C3) \\sim Ueq, Uanis(C39) \\sim Ueq: with sigma of 0.01 and sigma for
terminal atoms of 0.02
5. Others
 Fixed Sof: O1W(0.5) O2W(0.5)
6.a Secondary CH2 refined with riding coordinates:
 C9(H9a,H9b), C11(H11a,H11b), C12(H12a,H12b), C14(H14a,H14b), C31(H31a,H31b),
 C33(H33a,H33b), C34(H34a,H34b), C36(H36a,H36b), C53(H53a,H53b), C55(H55a,H55b),
  C56(H56a,H56b), C58(H58a,H58b), C75(H75a,H75b), C77(H77a,H77b), C78(H78a,
 H78b), C80(H80a,H80b), C97(H97a,H97b), C99(H99a,H99b), C100(H10d,H10e),
 C102(H10i,H10j), C119(H11i,H11j), C121(H12f,H12g), C122(H12h,H12i), C124(H12m,
 H12n)
6.b Aromatic/amide H refined with riding coordinates:
 C6(H6), C8(H8), C16(H16), C21(H21), C23(H23), C28(H28), C37(H37), C41(H41),
 C46(H46), C51(H51), C60(H60), C65(H65), C68(H68), C73(H73), C82(H82), C87(H87),
  C90(H90), C95(H95), C104(H104), C109(H109), C112(H112), C117(H117),
 C126(H126), C131(H131)
6.c Idealised Me refined as rotating group:
 C3(H3a,H3b,H3c), C5(H5a,H5b,H5c), C10(H10a,H10b,H10c), C13(H13a,H13b,H13c),
 C18(H18a,H18b,H18c), C20(H20a,H20b,H20c), C25(H25a,H25b,H25c), C27(H27a,H27b,
 H27c), C32(H32a,H32b,H32c), C35(H35a,H35b,H35c), C39(H39a,H39b,H39c), C44(H44a,
 H44b,H44c), C48(H48a,H48b,H48c), C50(H50a,H50b,H50c), C54(H54a,H54b,H54c),
 C57(H57a,H57b,H57c), C62(H62a,H62b,H62c), C64(H64a,H64b,H64c), C70(H70a,H70b,
 H70c), C72(H72a,H72b,H72c), C76(H76a,H76b,H76c), C79(H79a,H79b,H79c), C84(H84a,
 H84b,H84c), C86(H86a,H86b,H86c), C92(H92a,H92b,H92c), C94(H94a,H94b,H94c),
 C98(H98a,H98b,H98c), C101(H10f,H10g,H10h), C106(H10k,H10l,H10m), C108(H10n,
 H10o,H10p), C114(H11c,H11d,H11e), C116(H11f,H11g,H11h), C120(H12c,H12d,H12e),
 C123(H12j,H12k,H12l), C128(H12o,H12p,H12q), C130(H13d,H13e,H13f)
;
_shelx_shelxl_version_number 2014/7
_olex2_submission_special_instructions 'No special instructions were received'
_oxdiff_exptl_absorpt_empirical_details
;
Empirical correction (ABSPACK) includes:
- Absorption correction using spherical harmonics
- Frame scaling
;
_oxdiff_exptl_absorpt_empirical_full_max 1.770
_oxdiff_exptl_absorpt_empirical_full_min 0.604

loop_
_space_group_symop_operation_xyz
'x, y, z'

loop_
_atom_site_label
_atom_site_type_symbol
_atom_site_fract_x
_atom_site_fract_y
_atom_site_fract_z
_atom_site_U_iso_or_equiv
_atom_site_adp_type
_atom_site_occupancy
_atom_site_site_symmetry_order
_atom_site_calc_flag
_atom_site_refinement_flags_posn
_atom_site_refinement_flags_adp
_atom_site_refinement_flags_occupancy
Dy1 Dy -0.36422(2) -0.24397(2) -0.24302(2) 0.01882(10) Uani 1 1 d . . .
Zn1 Zn -0.26065(9) -0.09384(7) -0.38926(6) 0.0264(2) Uani 1 1 d . . .
Zn2 Zn -0.63436(10) -0.26369(9) -0.26411(7) 0.0315(3) Uani 1 1 d . . .
Zn3 Zn -0.25083(10) -0.35341(9) -0.08479(6) 0.0354(3) Uani 1 1 d . . .
Cl1 Cl -0.0792(2) -0.1177(2) -0.41271(15) 0.0468(7) Uani 1 1 d . . .
Cl2 Cl -0.7310(2) -0.3304(2) -0.16473(16) 0.0496(8) Uani 1 1 d . . .
Cl3 Cl -0.3151(3) -0.4761(2) -0.0288(2) 0.0695(10) Uani 1 1 d . . .
O1 O -0.3146(5) -0.2142(4) -0.3624(3) 0.0256(14) Uani 1 1 d . . .
O2 O -0.2877(5) -0.1186(4) -0.2763(3) 0.0222(13) Uani 1 1 d . . .
O3 O -0.4796(5) -0.3346(4) -0.2522(4) 0.0293(14) Uani 1 1 d . . .
O4 O -0.5384(5) -0.1723(4) -0.2582(4) 0.0305(15) Uani 1 1 d . . .
O5 O -0.2296(5) -0.3485(4) -0.1980(4) 0.0277(14) Uani 1 1 d . . .
O6 O -0.3710(5) -0.2568(4) -0.1222(3) 0.0295(14) Uani 1 1 d . . .
N1 N -0.3405(9) -0.0581(8) -0.4862(8) 0.072(4) Uani 1 1 d . . .
N2 N -0.3168(13) 0.0436(10) -0.3983(8) 0.083(4) Uani 1 1 d . U .
N3 N -0.6539(7) -0.3253(6) -0.3474(5) 0.044(2) Uani 1 1 d . . .
N4 N -0.7545(6) -0.1624(6) -0.3182(5) 0.036(2) Uani 1 1 d . . .
N5 N -0.0772(8) -0.3638(10) -0.0867(7) 0.072(4) Uani 1 1 d . . .
N6 N -0.2370(9) -0.2948(8) 0.0068(5) 0.057(3) Uani 1 1 d . . .
C1 C -0.2408(8) -0.0623(7) -0.2516(5) 0.036(2) Uani 1 1 d . . .
C2 C -0.1048(11) -0.0249(11) -0.1865(7) 0.060(3) Uani 1 1 d . U .
C3 C -0.0087(12) -0.0620(16) -0.1412(10) 0.091(6) Uani 1 1 d . U .
H3A H -0.0026 -0.1242 -0.1286 0.136 Uiso 1 1 calc GR . .
H3B H -0.0206 -0.0416 -0.0986 0.136 Uiso 1 1 calc GR . .
H3C H 0.0576 -0.0438 -0.1680 0.136 Uiso 1 1 calc GR . .
C4 C -0.1400(14) 0.0618(12) -0.2142(9) 0.074(4) Uani 1 1 d . U .
C5 C -0.0770(16) 0.1341(13) -0.2047(11) 0.095(5) Uani 1 1 d . U .
H5A H -0.0554 0.1193 -0.1568 0.142 Uiso 1 1 calc GR . .
H5B H -0.1239 0.1884 -0.2132 0.142 Uiso 1 1 calc GR . .
H5C H -0.0131 0.1389 -0.2381 0.142 Uiso 1 1 calc GR . .
C6 C -0.2203(13) 0.0871(10) -0.2541(9) 0.073(5) Uani 1 1 d . . .
H6 H -0.2450 0.1460 -0.2692 0.087 Uiso 1 1 calc R . .
C7 C -0.2705(12) 0.0271(8) -0.2747(8) 0.057(4) Uani 1 1 d . . .
C8 C -0.1603(8) -0.0903(10) -0.2047(6) 0.047(3) Uani 1 1 d . . .
H8 H -0.1412 -0.1492 -0.1848 0.056 Uiso 1 1 calc R . .
C9 C -0.3513(17) 0.0591(9) -0.3265(8) 0.079(5) Uani 1 1 d . . .
H9A H -0.3703 0.1210 -0.3319 0.095 Uiso 1 1 calc R . .
H9B H -0.4170 0.0321 -0.3075 0.095 Uiso 1 1 calc R . .
C10 C -0.2355(19) 0.0960(15) -0.4308(13) 0.117(7) Uani 1 1 d . U .
H10A H -0.1723 0.0784 -0.4040 0.176 Uiso 1 1 calc GR . .
H10B H -0.2628 0.1554 -0.4319 0.176 Uiso 1 1 calc GR . .
H10C H -0.2157 0.0903 -0.4787 0.176 Uiso 1 1 calc GR . .
C11 C -0.4201(11) 0.0517(10) -0.4482(8) 0.075(5) Uani 1 1 d D U .
H11A H -0.4736 0.0150 -0.4207 0.090 Uiso 1 1 calc R . .
H11B H -0.4557 0.1110 -0.4588 0.090 Uiso 1 1 calc R . .
C12 C -0.3865(15) 0.0271(14) -0.5154(9) 0.102(6) Uani 1 1 d D U .
H12A H -0.4483 0.0295 -0.5421 0.122 Uiso 1 1 calc R . .
H12B H -0.3329 0.0620 -0.5452 0.122 Uiso 1 1 calc R . .
C13 C -0.2656(13) -0.0619(13) -0.5483(8) 0.087(5) Uani 1 1 d . U .
H13A H -0.2159 -0.0198 -0.5552 0.130 Uiso 1 1 calc GR . .
H13B H -0.3060 -0.0497 -0.5896 0.130 Uiso 1 1 calc GR . .
H13C H -0.2250 -0.1188 -0.5416 0.130 Uiso 1 1 calc GR . .
C14 C -0.4297(9) -0.1163(8) -0.4786(9) 0.062(4) Uani 1 1 d . . .
H14A H -0.4782 -0.1136 -0.4359 0.074 Uiso 1 1 calc R . .
H14B H -0.4730 -0.0956 -0.5195 0.074 Uiso 1 1 calc R . .
C15 C -0.3823(7) -0.2036(7) -0.4743(5) 0.031(2) Uani 1 1 d . . .
C16 C -0.3902(11) -0.2425(12) -0.5286(7) 0.063(4) Uani 1 1 d . . .
H16 H -0.4277 -0.2104 -0.5676 0.075 Uiso 1 1 calc R . .
C17 C -0.3467(15) -0.3235(13) -0.5276(10) 0.080(4) Uani 1 1 d . U .
C18 C -0.361(2) -0.368(2) -0.5881(15) 0.151(10) Uani 1 1 d . U .
H18A H -0.4287 -0.3439 -0.6084 0.226 Uiso 1 1 calc GR . .
H18B H -0.3604 -0.4292 -0.5681 0.226 Uiso 1 1 calc GR . .
H18C H -0.3011 -0.3582 -0.6247 0.226 Uiso 1 1 calc GR . .
C19 C -0.2891(14) -0.3694(12) -0.4717(10) 0.081(4) Uani 1 1 d . U .
C20 C -0.232(2) -0.4638(17) -0.4714(19) 0.165(11) Uani 1 1 d . U .
H20A H -0.1829 -0.4832 -0.4344 0.247 Uiso 1 1 calc GR . .
H20B H -0.1918 -0.4635 -0.5169 0.247 Uiso 1 1 calc GR . .
H20C H -0.2868 -0.5023 -0.4629 0.247 Uiso 1 1 calc GR . .
C21 C -0.2771(10) -0.3337(9) -0.4150(10) 0.067(5) Uani 1 1 d . . .
H21 H -0.2380 -0.3662 -0.3769 0.080 Uiso 1 1 calc R . .
C22 C -0.3231(7) -0.2513(6) -0.4165(5) 0.027(2) Uani 1 1 d . . .
C23 C -0.5444(8) -0.0531(6) -0.2061(6) 0.036(2) Uani 1 1 d . . .
H23 H -0.4876 -0.0840 -0.1791 0.044 Uiso 1 1 calc R . .
C24 C -0.5864(10) 0.0276(8) -0.1966(7) 0.046(3) Uani 1 1 d . . .
C25 C -0.5379(12) 0.0651(8) -0.1470(7) 0.061(4) Uani 1 1 d . . .
H25A H -0.4795 0.0242 -0.1250 0.092 Uiso 1 1 calc GR . .
H25B H -0.5933 0.0775 -0.1108 0.092 Uiso 1 1 calc GR . .
H25C H -0.5096 0.1176 -0.1735 0.092 Uiso 1 1 calc GR . .
C26 C -0.6738(10) 0.0744(7) -0.2383(7) 0.046(3) Uani 1 1 d . . .
C27 C -0.7256(13) 0.1646(9) -0.2308(8) 0.065(4) Uani 1 1 d . . .
H27A H -0.7789 0.1881 -0.2651 0.097 Uiso 1 1 calc GR . .
H27B H -0.6697 0.2020 -0.2394 0.097 Uiso 1 1 calc GR . .
H27C H -0.7608 0.1602 -0.1834 0.097 Uiso 1 1 calc GR . .
C28 C -0.7110(8) 0.0360(7) -0.2840(6) 0.038(3) Uani 1 1 d . . .
H28 H -0.7685 0.0663 -0.3106 0.046 Uiso 1 1 calc R . .
C29 C -0.6674(7) -0.0462(7) -0.2933(5) 0.032(2) Uani 1 1 d . . .
C30 C -0.5813(7) -0.0913(7) -0.2533(5) 0.030(2) Uani 1 1 d . . .
C31 C -0.7064(8) -0.0798(7) -0.3470(5) 0.039(3) Uani 1 1 d . . .
H31A H -0.6456 -0.0888 -0.3819 0.046 Uiso 1 1 calc R . .
H31B H -0.7612 -0.0364 -0.3718 0.046 Uiso 1 1 calc R . .
C32 C -0.8563(8) -0.1464(9) -0.2717(6) 0.050(3) Uani 1 1 d . . .
H32A H -0.8925 -0.1975 -0.2573 0.075 Uiso 1 1 calc GR . .
H32B H -0.9042 -0.0990 -0.2976 0.075 Uiso 1 1 calc GR . .
H32C H -0.8379 -0.1324 -0.2300 0.075 Uiso 1 1 calc GR . .
C33 C -0.7872(8) -0.1917(8) -0.3784(6) 0.044(3) Uani 1 1 d . . .
H33A H -0.8077 -0.1417 -0.4169 0.053 Uiso 1 1 calc R . .
H33B H -0.8502 -0.2229 -0.3620 0.053 Uiso 1 1 calc R . .
C34 C -0.6917(8) -0.2512(8) -0.4063(6) 0.040(3) Uani 1 1 d . . .
H34A H -0.7155 -0.2727 -0.4432 0.048 Uiso 1 1 calc R . .
H34B H -0.6314 -0.2182 -0.4274 0.048 Uiso 1 1 calc R . .
C35 C -0.7397(15) -0.3817(11) -0.3230(10) 0.083(6) Uani 1 1 d . . .
H35A H -0.7154 -0.4299 -0.2849 0.124 Uiso 1 1 calc GR . .
H35B H -0.7555 -0.4026 -0.3620 0.124 Uiso 1 1 calc GR . .
H35C H -0.8048 -0.3497 -0.3059 0.124 Uiso 1 1 calc GR . .
C36 C -0.5491(10) -0.3712(8) -0.3723(7) 0.050(3) Uani 1 1 d . . .
H36A H -0.5620 -0.3968 -0.4099 0.060 Uiso 1 1 calc R . .
H36B H -0.4976 -0.3296 -0.3924 0.060 Uiso 1 1 calc R . .
C37 C -0.4816(15) -0.5255(13) -0.3173(11) 0.092(5) Uani 1 1 d . U .
H37 H -0.4960 -0.5408 -0.3577 0.110 Uiso 1 1 calc R . .
C38 C -0.4377(19) -0.5925(13) -0.2552(13) 0.105(6) Uani 1 1 d . U .
C39 C -0.411(3) -0.6851(15) -0.2636(19) 0.168(11) Uani 1 1 d . U .
H39A H -0.3560 -0.7164 -0.2323 0.253 Uiso 1 1 calc GR . .
H39B H -0.3837 -0.6839 -0.3122 0.253 Uiso 1 1 calc GR . .
H39C H -0.4758 -0.7133 -0.2516 0.253 Uiso 1 1 calc GR . .
C40 C -0.4062(14) -0.5717(10) -0.1983(12) 0.087(6) Uani 1 1 d . . .
C41 C -0.4276(8) -0.4839(7) -0.1967(8) 0.049(3) Uani 1 1 d . . .
H41 H -0.4129 -0.4687 -0.1563 0.058 Uiso 1 1 calc R . .
C42 C -0.4696(8) -0.4190(7) -0.2527(7) 0.044(3) Uani 1 1 d . . .
C43 C -0.5007(11) -0.4398(9) -0.3137(10) 0.064(4) Uani 1 1 d . . .
C44 C -0.3510(14) -0.6379(11) -0.1404(11) 0.083(5) Uani 1 1 d . U .
H44A H -0.3068 -0.6106 -0.1180 0.125 Uiso 1 1 calc GR . .
H44B H -0.3054 -0.6811 -0.1603 0.125 Uiso 1 1 calc GR . .
H44C H -0.4052 -0.6647 -0.1055 0.125 Uiso 1 1 calc GR . .
C45 C -0.1472(7) -0.4070(7) -0.2174(5) 0.031(2) Uani 1 1 d . . .
C46 C -0.1664(10) -0.4679(9) -0.2512(8) 0.055(3) Uani 1 1 d . . .
H46 H -0.2371 -0.4673 -0.2627 0.066 Uiso 1 1 calc R . .
C47 C -0.0831(11) -0.5312(11) -0.2691(10) 0.079(5) Uani 1 1 d . . .
C48 C -0.1097(19) -0.5984(16) -0.2981(14) 0.125(8) Uani 1 1 d . U .
H48A H -0.0705 -0.5952 -0.3444 0.187 Uiso 1 1 calc GR . .
H48B H -0.1870 -0.5906 -0.3026 0.187 Uiso 1 1 calc GR . .
H48C H -0.0891 -0.6541 -0.2667 0.187 Uiso 1 1 calc GR . .
C49 C 0.0253(9) -0.5296(8) -0.2516(7) 0.049(3) Uani 1 1 d . . .
C50 C 0.1190(11) -0.5962(10) -0.2660(9) 0.072(4) Uani 1 1 d . . .
H50A H 0.1836 -0.5875 -0.2476 0.108 Uiso 1 1 calc GR . .
H50B H 0.1326 -0.5904 -0.3166 0.108 Uiso 1 1 calc GR . .
H50C H 0.1006 -0.6533 -0.2428 0.108 Uiso 1 1 calc GR . .
C51 C 0.0420(9) -0.4710(9) -0.2161(6) 0.051(3) Uani 1 1 d . . .
H51 H 0.1120 -0.4724 -0.2031 0.061 Uiso 1 1 calc R . .
C52 C -0.0411(8) -0.4088(7) -0.1983(6) 0.039(2) Uani 1 1 d . . .
C53 C -0.0241(10) -0.3461(12) -0.1587(10) 0.079(5) Uani 1 1 d . . .
H53A H 0.0539 -0.3475 -0.1565 0.095 Uiso 1 1 calc R . .
H53B H -0.0522 -0.2882 -0.1846 0.095 Uiso 1 1 calc R . .
C54 C -0.0350(14) -0.4517(13) -0.0503(10) 0.090(5) Uani 1 1 d . U .
H54A H -0.0546 -0.4609 0.0002 0.134 Uiso 1 1 calc GR . .
H54B H 0.0434 -0.4600 -0.0592 0.134 Uiso 1 1 calc GR . .
H54C H -0.0658 -0.4922 -0.0679 0.134 Uiso 1 1 calc GR . .
C55 C -0.0519(13) -0.2925(15) -0.0539(11) 0.097(7) Uani 1 1 d . . .
H55A H 0.0252 -0.3007 -0.0463 0.117 Uiso 1 1 calc R . .
H55B H -0.0690 -0.2359 -0.0862 0.117 Uiso 1 1 calc R . .
C56 C -0.1177(13) -0.2979(15) 0.0132(10) 0.093(6) Uani 1 1 d . . .
H56A H -0.1071 -0.2503 0.0323 0.112 Uiso 1 1 calc R . .
H56B H -0.0927 -0.3515 0.0469 0.112 Uiso 1 1 calc R . .
C57 C -0.2923(15) -0.3427(12) 0.0767(7) 0.085(6) Uani 1 1 d . . .
H57A H -0.3699 -0.3248 0.0778 0.127 Uiso 1 1 calc GR . .
H57B H -0.2640 -0.3298 0.1159 0.127 Uiso 1 1 calc GR . .
H57C H -0.2780 -0.4040 0.0808 0.127 Uiso 1 1 calc GR . .
C58 C -0.2892(11) -0.2021(10) -0.0132(7) 0.052(3) Uani 1 1 d . . .
H58A H -0.2548 -0.1722 -0.0586 0.062 Uiso 1 1 calc R . .
H58B H -0.2785 -0.1732 0.0228 0.062 Uiso 1 1 calc R . .
C59 C -0.4105(9) -0.1987(8) -0.0188(5) 0.044(3) Uani 1 1 d . . .
C60 C -0.4853(11) -0.1678(8) 0.0282(6) 0.051(3) Uani 1 1 d . . .
H60 H -0.4606 -0.1512 0.0651 0.062 Uiso 1 1 calc R . .
C61 C -0.5996(11) -0.1597(8) 0.0235(6) 0.050(3) Uani 1 1 d . . .
C62 C -0.6790(12) -0.1197(10) 0.0752(7) 0.063(4) Uani 1 1 d . . .
H62A H -0.7263 -0.0722 0.0488 0.095 Uiso 1 1 calc GR . .
H62B H -0.6388 -0.0989 0.1049 0.095 Uiso 1 1 calc GR . .
H62C H -0.7222 -0.1625 0.1046 0.095 Uiso 1 1 calc GR . .
C63 C -0.6347(10) -0.1904(7) -0.0288(6) 0.046(3) Uani 1 1 d . . .
C64 C -0.7554(10) -0.1810(10) -0.0406(9) 0.068(4) Uani 1 1 d . . .
H64A H -0.7810 -0.1212 -0.0609 0.102 Uiso 1 1 calc GR . .
H64B H -0.7967 -0.2010 0.0044 0.102 Uiso 1 1 calc GR . .
H64C H -0.7647 -0.2149 -0.0727 0.102 Uiso 1 1 calc GR . .
C65 C -0.5573(9) -0.2259(7) -0.0755(6) 0.039(2) Uani 1 1 d . . .
H65 H -0.5811 -0.2483 -0.1095 0.047 Uiso 1 1 calc R . .
C66 C -0.4447(8) -0.2283(7) -0.0721(5) 0.031(2) Uani 1 1 d . . .
Dy2 Dy -0.63750(2) 0.23832(2) 0.24660(2) 0.01564(9) Uani 1 1 d . . .
Zn4 Zn -0.74258(9) 0.38321(8) 0.09620(6) 0.0286(3) Uani 1 1 d . . .
Zn5 Zn -0.37234(9) 0.27577(8) 0.26252(7) 0.0337(3) Uani 1 1 d . . .
Zn6 Zn -0.74415(7) 0.06068(6) 0.36222(5) 0.01668(19) Uani 1 1 d . . .
Cl4 Cl -0.9247(2) 0.4160(2) 0.10358(17) 0.0545(8) Uani 1 1 d . . .
Cl5 Cl -0.2768(2) 0.16970(17) 0.34004(15) 0.0396(6) Uani 1 1 d . . .
Cl6 Cl -0.6881(2) 0.02487(16) 0.47184(12) 0.0306(5) Uani 1 1 d . . .
O7 O -0.7101(5) 0.2483(4) 0.1428(3) 0.0219(13) Uani 1 1 d . . .
O8 O -0.6933(5) 0.3789(4) 0.1960(3) 0.0258(14) Uani 1 1 d . . .
O9 O -0.4621(4) 0.2459(5) 0.1927(3) 0.0290(14) Uani 1 1 d . . .
O10 O -0.5303(5) 0.2774(4) 0.3146(3) 0.0255(13) Uani 1 1 d . . .
O11 O -0.6188(5) 0.0897(4) 0.2854(3) 0.0198(12) Uani 1 1 d . . .
O12 O -0.7732(5) 0.2008(4) 0.3326(3) 0.0224(13) Uani 1 1 d . . .
N7 N -0.6760(12) 0.3595(8) -0.0084(6) 0.069(3) Uani 1 1 d . . .
N8 N -0.6688(8) 0.5026(8) 0.0485(6) 0.053(3) Uani 1 1 d . U .
N9 N -0.2500(7) 0.3202(7) 0.1765(6) 0.050(3) Uani 1 1 d . U .
N10 N -0.3592(8) 0.3956(6) 0.2906(6) 0.048(2) Uani 1 1 d . U .
N11 N -0.7423(7) -0.0676(6) 0.3371(4) 0.0311(18) Uani 1 1 d . . .
N12 N -0.9156(6) 0.0577(6) 0.3678(5) 0.0342(19) Uani 1 1 d . . .
C1AA C -0.5407(7) 0.0239(6) 0.2740(5) 0.0211(17) Uani 1 1 d . . .
C67 C -0.6884(7) 0.4536(6) 0.2128(5) 0.0254(19) Uani 1 1 d . . .
C68 C -0.7348(10) 0.4688(8) 0.2774(6) 0.042(3) Uani 1 1 d . . .
H68 H -0.7714 0.4266 0.3098 0.051 Uiso 1 1 calc R . .
C69 C -0.7277(10) 0.5459(10) 0.2949(9) 0.062(4) Uani 1 1 d . . .
C70 C -0.7822(17) 0.5504(15) 0.3726(13) 0.121(9) Uani 1 1 d . . .
H70A H -0.8481 0.5235 0.3826 0.182 Uiso 1 1 calc GR . .
H70B H -0.7993 0.6099 0.3746 0.182 Uiso 1 1 calc GR . .
H70C H -0.7319 0.5205 0.4075 0.182 Uiso 1 1 calc GR . .
C71 C -0.6692(12) 0.6087(9) 0.2466(11) 0.067(5) Uani 1 1 d . . .
C72 C -0.6639(18) 0.6903(13) 0.2747(13) 0.109(7) Uani 1 1 d . U .
H72A H -0.6173 0.7276 0.2417 0.164 Uiso 1 1 calc GR . .
H72B H -0.6350 0.6722 0.3206 0.164 Uiso 1 1 calc GR . .
H72C H -0.7362 0.7210 0.2791 0.164 Uiso 1 1 calc GR . .
C73 C -0.6269(12) 0.5942(9) 0.1837(10) 0.065(4) Uani 1 1 d . . .
H73 H -0.5925 0.6376 0.1512 0.078 Uiso 1 1 calc R . .
C74 C -0.6308(8) 0.5192(7) 0.1641(6) 0.040(3) Uani 1 1 d . . .
C75 C -0.5814(10) 0.5054(11) 0.0943(7) 0.066(4) Uani 1 1 d . . .
H75A H -0.5324 0.4513 0.1018 0.080 Uiso 1 1 calc R . .
H75B H -0.5388 0.5521 0.0702 0.080 Uiso 1 1 calc R . .
C76 C -0.7491(13) 0.5803(11) 0.0376(9) 0.080(5) Uani 1 1 d . U .
H76A H -0.7978 0.5782 0.0037 0.120 Uiso 1 1 calc GR . .
H76B H -0.7119 0.6307 0.0198 0.120 Uiso 1 1 calc GR . .
H76C H -0.7904 0.5832 0.0823 0.120 Uiso 1 1 calc GR . .
C77 C -0.6238(19) 0.5090(11) -0.0220(12) 0.108(6) Uani 1 1 d D U .
H77A H -0.5676 0.5474 -0.0343 0.129 Uiso 1 1 calc R . .
H77B H -0.6801 0.5314 -0.0550 0.129 Uiso 1 1 calc R . .
C78 C -0.5771(13) 0.4213(10) -0.0250(9) 0.074(4) Uani 1 1 d D U .
H78A H -0.5239 0.3984 0.0101 0.089 Uiso 1 1 calc R . .
H78B H -0.5398 0.4219 -0.0720 0.089 Uiso 1 1 calc R . .
C79 C -0.7610(16) 0.3821(14) -0.0563(10) 0.098(6) Uani 1 1 d . U .
H79A H -0.8223 0.3519 -0.0345 0.146 Uiso 1 1 calc GR . .
H79B H -0.7338 0.3661 -0.1000 0.146 Uiso 1 1 calc GR . .
H79C H -0.7837 0.4435 -0.0665 0.146 Uiso 1 1 calc GR . .
C80 C -0.6289(11) 0.2679(9) -0.0003(6) 0.056(3) Uani 1 1 d . . .
H80A H -0.5678 0.2550 0.0291 0.067 Uiso 1 1 calc R . .
H80B H -0.6010 0.2589 -0.0469 0.067 Uiso 1 1 calc R . .
C81 C -0.7108(11) 0.2071(9) 0.0330(7) 0.048(3) Uani 1 1 d . . .
C82 C -0.7562(12) 0.1612(10) -0.0044(6) 0.060(4) Uani 1 1 d . . .
H82 H -0.7299 0.1644 -0.0518 0.073 Uiso 1 1 calc R . .
C83 C -0.8400(12) 0.1101(10) 0.0259(7) 0.059(4) Uani 1 1 d . . .
C84 C -0.8893(14) 0.0657(11) -0.0194(9) 0.083(6) Uani 1 1 d . . .
H84A H -0.9337 0.1081 -0.0524 0.125 Uiso 1 1 calc GR . .
H84B H -0.9338 0.0243 0.0109 0.125 Uiso 1 1 calc GR . .
H84C H -0.8318 0.0365 -0.0455 0.125 Uiso 1 1 calc GR . .
C85 C -0.8796(10) 0.1081(8) 0.0941(7) 0.046(3) Uani 1 1 d . . .
C86 C -0.9776(13) 0.0604(12) 0.1282(10) 0.072(5) Uani 1 1 d . . .
H86A H -0.9574 -0.0007 0.1333 0.108 Uiso 1 1 calc GR . .
H86B H -1.0371 0.0808 0.0982 0.108 Uiso 1 1 calc GR . .
H86C H -1.0000 0.0711 0.1744 0.108 Uiso 1 1 calc GR . .
C87 C -0.8348(8) 0.1525(7) 0.1349(5) 0.029(2) Uani 1 1 d . . .
H87 H -0.8622 0.1489 0.1822 0.035 Uiso 1 1 calc R . .
C88 C -0.7499(8) 0.2017(6) 0.1050(5) 0.0260(19) Uani 1 1 d . . .
C89 C -0.5430(8) 0.2988(6) 0.3779(6) 0.032(2) Uani 1 1 d . . .
C90 C -0.5833(8) 0.2421(7) 0.4403(6) 0.034(2) Uani 1 1 d . . .
H90 H -0.5913 0.1860 0.4395 0.041 Uiso 1 1 calc R . .
C91 C -0.6123(11) 0.2684(8) 0.5047(6) 0.045(3) Uani 1 1 d . . .
C92 C -0.6620(15) 0.2084(10) 0.5671(7) 0.069(4) Uani 1 1 d . . .
H92A H -0.6789 0.1596 0.5529 0.103 Uiso 1 1 calc GR . .
H92B H -0.7281 0.2378 0.5856 0.103 Uiso 1 1 calc GR . .
H92C H -0.6115 0.1888 0.6034 0.103 Uiso 1 1 calc GR . .
C93 C -0.5945(15) 0.3481(9) 0.5078(7) 0.067(4) Uani 1 1 d . . .
C94 C -0.623(2) 0.3819(15) 0.5747(11) 0.110(7) Uani 1 1 d . U .
H94A H -0.6963 0.3727 0.5938 0.166 Uiso 1 1 calc GR . .
H94B H -0.6166 0.4428 0.5628 0.166 Uiso 1 1 calc GR . .
H94C H -0.5729 0.3517 0.6098 0.166 Uiso 1 1 calc GR . .
C95 C -0.5451(13) 0.4019(10) 0.4472(8) 0.067(4) Uani 1 1 d . . .
H95 H -0.5291 0.4551 0.4505 0.081 Uiso 1 1 calc R . .
C96 C -0.5181(11) 0.3788(8) 0.3807(6) 0.046(3) Uani 1 1 d . . .
C97 C -0.4648(10) 0.4377(8) 0.3149(8) 0.050(3) Uani 1 1 d . . .
H97A H -0.5131 0.4528 0.2767 0.060 Uiso 1 1 calc R . .
H97B H -0.4542 0.4908 0.3261 0.060 Uiso 1 1 calc R . .
C98 C -0.2804(12) 0.3832(10) 0.3454(10) 0.073(5) Uani 1 1 d . . .
H98A H -0.3083 0.3478 0.3899 0.110 Uiso 1 1 calc GR . .
H98B H -0.2709 0.4386 0.3517 0.110 Uiso 1 1 calc GR . .
H98C H -0.2111 0.3552 0.3297 0.110 Uiso 1 1 calc GR . .
C99 C -0.3146(10) 0.4500(9) 0.2222(8) 0.056(3) Uani 1 1 d . U .
H99A H -0.2915 0.5008 0.2309 0.067 Uiso 1 1 calc R . .
H99B H -0.3717 0.4696 0.1896 0.067 Uiso 1 1 calc R . .
C100 C -0.2188(9) 0.4010(9) 0.1881(10) 0.080(6) Uani 1 1 d . . .
H10D H -0.1937 0.4376 0.1426 0.095 Uiso 1 1 calc R . .
H10E H -0.1590 0.3860 0.2187 0.095 Uiso 1 1 calc R . .
C101 C -0.1461(8) 0.2562(10) 0.1783(9) 0.070(4) Uani 1 1 d . U .
H10F H -0.1168 0.2454 0.2237 0.104 Uiso 1 1 calc GR . .
H10G H -0.0932 0.2798 0.1407 0.104 Uiso 1 1 calc GR . .
H10H H -0.1627 0.2028 0.1717 0.104 Uiso 1 1 calc GR . .
C102 C -0.2946(10) 0.3386(9) 0.1080(7) 0.055(3) Uani 1 1 d . U .
H10I H -0.2397 0.3619 0.0708 0.066 Uiso 1 1 calc R . .
H10J H -0.3572 0.3831 0.1070 0.066 Uiso 1 1 calc R . .
C103 C -0.3294(9) 0.2627(9) 0.0914(6) 0.054(4) Uani 1 1 d . . .
C104 C -0.2795(11) 0.2323(11) 0.0337(8) 0.064(4) Uani 1 1 d . U .
H104 H -0.2226 0.2600 0.0059 0.077 Uiso 1 1 calc R . .
C105 C -0.3078(12) 0.1674(11) 0.0164(8) 0.065(4) Uani 1 1 d . U .
C106 C -0.2532(17) 0.1318(14) -0.0499(10) 0.110(6) Uani 1 1 d . U .
H10K H -0.2499 0.0698 -0.0377 0.165 Uiso 1 1 calc GR . .
H10L H -0.1804 0.1475 -0.0623 0.165 Uiso 1 1 calc GR . .
H10M H -0.2962 0.1565 -0.0898 0.165 Uiso 1 1 calc GR . .
C107 C -0.3935(13) 0.1208(9) 0.0592(7) 0.069(5) Uani 1 1 d . . .
C108 C -0.4376(16) 0.0421(11) 0.0442(9) 0.085(5) Uani 1 1 d . U .
H10N H -0.4490 -0.0007 0.0883 0.128 Uiso 1 1 calc GR . .
H10O H -0.3851 0.0172 0.0122 0.128 Uiso 1 1 calc GR . .
H10P H -0.5057 0.0616 0.0228 0.128 Uiso 1 1 calc GR . .
C109 C -0.4446(9) 0.1498(8) 0.1173(5) 0.046(3) Uani 1 1 d . . .
H109 H -0.5002 0.1212 0.1458 0.056 Uiso 1 1 calc R . .
C110 C -0.4148(8) 0.2199(7) 0.1337(6) 0.036(2) Uani 1 1 d . . .
C111 C -0.8608(7) 0.2339(6) 0.3720(5) 0.0252(19) Uani 1 1 d . . .
C112 C -0.8477(8) 0.2905(7) 0.4122(6) 0.039(3) Uani 1 1 d . . .
H112 H -0.7796 0.3089 0.4099 0.047 Uiso 1 1 calc R . .
C113 C -0.9354(9) 0.3205(8) 0.4564(8) 0.051(3) Uani 1 1 d . . .
C114 C -0.9169(12) 0.3780(11) 0.5013(11) 0.085(6) Uani 1 1 d . . .
H11C H -0.9599 0.4334 0.4865 0.127 Uiso 1 1 calc GR . .
H11D H -0.8407 0.3854 0.4959 0.127 Uiso 1 1 calc GR . .
H11E H -0.9380 0.3521 0.5506 0.127 Uiso 1 1 calc GR . .
C115 C -1.0382(10) 0.2937(8) 0.4591(7) 0.043(3) Uani 1 1 d . . .
C116 C -1.1355(11) 0.3255(10) 0.5056(8) 0.065(4) Uani 1 1 d . . .
H11F H -1.1539 0.3869 0.4881 0.098 Uiso 1 1 calc GR . .
H11G H -1.1169 0.3126 0.5540 0.098 Uiso 1 1 calc GR . .
H11H H -1.1972 0.2969 0.5040 0.098 Uiso 1 1 calc GR . .
C117 C -1.0502(8) 0.2393(7) 0.4180(5) 0.033(2) Uani 1 1 d . . .
H117 H -1.1190 0.2231 0.4183 0.039 Uiso 1 1 calc R . .
C118 C -0.9630(7) 0.2076(6) 0.3758(5) 0.0229(18) Uani 1 1 d . . .
C119 C -0.9775(8) 0.1419(8) 0.3357(6) 0.040(3) Uani 1 1 d . . .
H11I H -1.0546 0.1358 0.3382 0.048 Uiso 1 1 calc R . .
H11J H -0.9513 0.1616 0.2858 0.048 Uiso 1 1 calc R . .
C120 C -0.9583(8) 0.0265(8) 0.4405(6) 0.043(3) Uani 1 1 d . . .
H12C H -0.9200 -0.0296 0.4605 0.064 Uiso 1 1 calc GR . .
H12D H -1.0349 0.0222 0.4420 0.064 Uiso 1 1 calc GR . .
H12E H -0.9486 0.0660 0.4678 0.064 Uiso 1 1 calc GR . .
C121 C -0.9277(9) -0.0040(9) 0.3227(8) 0.053(3) Uani 1 1 d . . .
H12F H -1.0029 -0.0164 0.3296 0.064 Uiso 1 1 calc R . .
H12G H -0.9121 0.0241 0.2726 0.064 Uiso 1 1 calc R . .
C122 C -0.8562(10) -0.0837(9) 0.3407(8) 0.053(3) Uani 1 1 d . . .
H12H H -0.8619 -0.1183 0.3078 0.063 Uiso 1 1 calc R . .
H12I H -0.8783 -0.1160 0.3886 0.063 Uiso 1 1 calc R . .
C123 C -0.6811(11) -0.1401(7) 0.3867(6) 0.047(3) Uani 1 1 d . . .
H12J H -0.6078 -0.1277 0.3865 0.070 Uiso 1 1 calc GR . .
H12K H -0.6785 -0.1924 0.3715 0.070 Uiso 1 1 calc GR . .
H12L H -0.7171 -0.1473 0.4341 0.070 Uiso 1 1 calc GR . .
C124 C -0.6893(9) -0.0591(7) 0.2625(5) 0.031(2) Uani 1 1 d . . .
H12M H -0.6958 -0.1103 0.2470 0.037 Uiso 1 1 calc R . .
H12N H -0.7269 -0.0093 0.2305 0.037 Uiso 1 1 calc R . .
C125 C -0.5717(8) -0.0484(6) 0.2586(5) 0.0261(19) Uani 1 1 d . . .
C126 C -0.4887(8) -0.1106(7) 0.2401(5) 0.032(2) Uani 1 1 d . . .
H126 H -0.5082 -0.1584 0.2288 0.038 Uiso 1 1 calc R . .
C127 C -0.3771(8) -0.1025(7) 0.2381(6) 0.035(2) Uani 1 1 d . . .
C128 C -0.2925(12) -0.1698(10) 0.2144(9) 0.066(4) Uani 1 1 d . . .
H12O H -0.2530 -0.1432 0.1705 0.099 Uiso 1 1 calc GR . .
H12P H -0.3283 -0.2151 0.2072 0.099 Uiso 1 1 calc GR . .
H12Q H -0.2423 -0.1939 0.2505 0.099 Uiso 1 1 calc GR . .
C129 C -0.3482(7) -0.0320(7) 0.2560(5) 0.031(2) Uani 1 1 d . . .
C130 C -0.2294(9) -0.0178(9) 0.2512(8) 0.051(3) Uani 1 1 d . . .
H13D H -0.2005 -0.0044 0.2019 0.077 Uiso 1 1 calc GR . .
H13E H -0.1880 -0.0695 0.2771 0.077 Uiso 1 1 calc GR . .
H13F H -0.2244 0.0295 0.2714 0.077 Uiso 1 1 calc GR . .
C131 C -0.4298(7) 0.0299(6) 0.2750(5) 0.0266(19) Uani 1 1 d . . .
H131 H -0.4100 0.0761 0.2886 0.032 Uiso 1 1 calc R . .
O1W O -0.020(3) -0.301(2) 0.1820(17) 0.141(12) Uani 0.5 1 d . U P
O2W O -0.043(2) -0.463(2) 0.221(2) 0.122(10) Uani 0.5 1 d . U P
O132 O 0.0501(13) -0.2661(12) -0.4799(9) 0.118(5) Uani 1 1 d . U .
C132 C 0.0259(16) -0.353(2) -0.4383(17) 0.133(10) Uani 1 1 d . . .
O133 O 0.006(2) -0.2556(14) -0.6219(13) 0.181(9) Uani 1 1 d . . .
C133 C -0.073(2) -0.288(3) -0.6209(18) 0.156(13) Uani 1 1 d . . .

loop_
_atom_site_aniso_label
_atom_site_aniso_U_11
_atom_site_aniso_U_22
_atom_site_aniso_U_33
_atom_site_aniso_U_23
_atom_site_aniso_U_13
_atom_site_aniso_U_12
Dy1 0.01316(18) 0.0178(2) 0.0201(2) 0.00590(16) -0.00293(15) -0.00322(15)
Zn1 0.0305(5) 0.0231(6) 0.0206(5) 0.0033(4) 0.0035(4) -0.0085(4)
Zn2 0.0165(5) 0.0318(6) 0.0365(7) 0.0155(6) -0.0094(5) -0.0104(4)
Zn3 0.0274(6) 0.0400(8) 0.0232(6) 0.0146(5) -0.0029(5) 0.0044(5)
Cl1 0.0258(12) 0.0581(19) 0.0442(15) 0.0157(13) -0.0075(11) -0.0148(12)
Cl2 0.0291(13) 0.061(2) 0.0425(15) 0.0304(14) -0.0123(12) -0.0241(13)
Cl3 0.082(3) 0.044(2) 0.0537(19) 0.0296(16) 0.0123(18) -0.0098(17)
O1 0.029(3) 0.030(4) 0.016(3) 0.002(3) 0.002(2) -0.016(3)
O2 0.028(3) 0.020(3) 0.017(3) 0.002(2) -0.001(2) -0.012(3)
O3 0.024(3) 0.023(4) 0.038(4) 0.003(3) -0.002(3) -0.011(3)
O4 0.017(3) 0.022(4) 0.046(4) 0.005(3) -0.006(3) -0.002(3)
O5 0.014(3) 0.029(4) 0.032(4) 0.005(3) 0.000(3) 0.001(3)
O6 0.025(3) 0.034(4) 0.020(3) 0.006(3) 0.004(3) -0.001(3)
N1 0.040(6) 0.054(8) 0.103(10) 0.039(7) -0.033(6) -0.024(5)
N2 0.096(6) 0.071(6) 0.074(6) -0.019(5) 0.010(5) 0.003(5)
N3 0.034(5) 0.039(6) 0.059(6) 0.007(5) -0.024(4) -0.022(4)
N4 0.016(4) 0.049(6) 0.027(4) 0.011(4) 0.003(3) 0.003(4)
N5 0.024(5) 0.124(12) 0.067(8) -0.032(8) -0.017(5) 0.015(6)
N6 0.049(6) 0.082(9) 0.030(5) -0.004(5) -0.010(4) 0.008(6)
C1 0.033(5) 0.048(7) 0.030(5) -0.016(5) 0.014(4) -0.019(5)
C2 0.049(5) 0.081(6) 0.054(5) -0.026(5) 0.002(4) -0.013(4)
C3 0.043(7) 0.167(17) 0.077(10) -0.051(11) 0.003(7) -0.033(9)
C4 0.075(6) 0.078(6) 0.074(6) -0.031(5) 0.012(5) -0.016(5)
C5 0.105(10) 0.094(10) 0.102(10) -0.053(8) 0.019(8) -0.035(8)
C6 0.086(10) 0.058(9) 0.085(10) -0.049(8) 0.059(9) -0.043(8)
C7 0.074(9) 0.037(7) 0.071(9) -0.040(7) 0.047(7) -0.038(6)
C8 0.032(5) 0.086(10) 0.036(6) -0.034(6) 0.008(5) -0.024(6)
C9 0.144(16) 0.030(8) 0.051(8) -0.008(6) 0.013(10) 0.007(9)
C10 0.133(12) 0.104(11) 0.118(11) -0.054(9) 0.026(9) -0.007(9)
C11 0.046(7) 0.072(11) 0.079(9) 0.042(8) -0.032(7) -0.010(7)
C12 0.062(10) 0.121(18) 0.100(12) 0.024(12) -0.021(10) -0.023(11)
C13 0.072(8) 0.121(10) 0.059(8) 0.023(7) -0.024(7) -0.053(8)
C14 0.031(6) 0.040(7) 0.097(11) 0.033(7) -0.037(7) -0.015(5)
C15 0.019(4) 0.044(6) 0.024(5) 0.001(4) 0.005(4) -0.012(4)
C16 0.044(7) 0.118(14) 0.033(7) -0.014(8) -0.007(6) -0.035(8)
C17 0.085(7) 0.086(7) 0.079(6) -0.040(5) 0.000(5) -0.016(5)
C18 0.138(16) 0.22(2) 0.162(17) -0.147(16) 0.018(13) -0.080(15)
C19 0.075(6) 0.076(6) 0.096(6) -0.036(5) -0.002(5) -0.007(5)
C20 0.148(18) 0.103(13) 0.26(2) -0.101(16) 0.012(17) 0.002(12)
C21 0.043(7) 0.037(7) 0.135(14) -0.043(9) -0.039(8) 0.011(6)
C22 0.022(4) 0.028(5) 0.035(5) -0.013(4) -0.005(4) -0.002(4)
C23 0.032(5) 0.015(5) 0.048(6) 0.011(4) 0.001(5) 0.003(4)
C24 0.049(6) 0.031(6) 0.049(7) -0.005(5) 0.009(5) 0.005(5)
C25 0.087(10) 0.029(7) 0.058(8) -0.004(6) 0.002(7) 0.007(7)
C26 0.049(7) 0.024(6) 0.046(7) 0.007(5) 0.011(5) 0.009(5)
C27 0.091(11) 0.036(8) 0.048(8) -0.005(6) 0.013(7) 0.025(7)
C28 0.030(5) 0.029(6) 0.035(6) 0.017(5) 0.007(4) 0.007(4)
C29 0.024(4) 0.028(5) 0.026(5) 0.013(4) 0.010(4) 0.001(4)
C30 0.014(4) 0.027(5) 0.038(5) 0.007(4) 0.003(4) 0.001(4)
C31 0.028(5) 0.039(6) 0.025(5) 0.018(4) 0.012(4) 0.006(4)
C32 0.015(4) 0.073(9) 0.039(6) 0.014(6) 0.004(4) 0.004(5)
C33 0.022(5) 0.061(8) 0.031(5) 0.019(5) -0.006(4) -0.006(5)
C34 0.024(5) 0.051(7) 0.043(6) -0.001(5) -0.007(4) -0.016(5)
C35 0.091(12) 0.072(11) 0.082(11) 0.030(9) -0.052(10) -0.053(10)
C36 0.046(6) 0.039(7) 0.075(9) -0.022(6) -0.022(6) -0.011(5)
C37 0.095(7) 0.083(7) 0.109(7) -0.028(5) -0.030(5) -0.021(5)
C38 0.122(11) 0.067(9) 0.134(11) -0.021(8) -0.037(9) -0.022(8)
C39 0.21(2) 0.077(14) 0.24(2) -0.052(15) -0.073(18) -0.022(14)
C40 0.068(10) 0.042(9) 0.150(18) 0.003(10) -0.039(11) -0.032(8)
C41 0.025(5) 0.027(6) 0.081(9) 0.014(6) -0.002(5) -0.013(4)
C42 0.026(5) 0.018(5) 0.086(9) -0.002(5) -0.015(5) -0.013(4)
C43 0.056(8) 0.028(7) 0.115(13) -0.016(8) -0.046(9) -0.004(6)
C44 0.075(8) 0.054(8) 0.106(10) 0.011(7) -0.011(8) -0.015(7)
C45 0.023(4) 0.032(6) 0.025(5) 0.008(4) 0.004(4) 0.005(4)
C46 0.031(6) 0.058(9) 0.073(9) -0.022(7) 0.001(6) 0.011(6)
C47 0.041(7) 0.078(12) 0.116(14) -0.042(11) 0.014(8) 0.014(7)
C48 0.111(11) 0.125(12) 0.149(12) -0.063(10) -0.003(9) -0.006(9)
C49 0.027(5) 0.044(7) 0.056(8) 0.006(6) 0.007(5) 0.013(5)
C50 0.047(7) 0.065(10) 0.087(11) -0.015(8) 0.018(7) 0.018(7)
C51 0.026(5) 0.069(9) 0.038(6) 0.010(6) 0.007(5) 0.004(5)
C52 0.024(5) 0.038(6) 0.042(6) 0.003(5) 0.007(4) -0.001(4)
C53 0.019(6) 0.102(13) 0.132(16) -0.057(12) -0.005(8) -0.008(7)
C54 0.072(8) 0.103(10) 0.072(8) 0.002(8) -0.018(7) 0.020(8)
C55 0.048(8) 0.149(19) 0.111(15) -0.041(14) -0.027(10) -0.030(10)
C56 0.067(10) 0.135(18) 0.078(12) -0.038(12) -0.020(9) 0.017(11)
C57 0.108(13) 0.091(13) 0.029(7) 0.006(7) -0.018(8) 0.039(11)
C58 0.060(8) 0.064(9) 0.032(6) -0.011(6) -0.003(6) -0.014(7)
C59 0.045(6) 0.048(7) 0.023(5) 0.008(5) 0.000(4) 0.007(5)
C60 0.076(9) 0.045(7) 0.022(5) -0.002(5) 0.002(5) 0.010(6)
C61 0.067(8) 0.037(7) 0.030(6) 0.000(5) 0.019(5) 0.006(6)
C62 0.067(8) 0.065(9) 0.046(7) -0.017(7) 0.008(6) 0.022(7)
C63 0.048(6) 0.029(6) 0.041(6) 0.004(5) 0.027(5) 0.007(5)
C64 0.042(7) 0.058(9) 0.088(11) -0.013(8) 0.033(7) 0.002(6)
C65 0.039(6) 0.029(6) 0.038(6) 0.003(5) 0.014(5) -0.007(4)
C66 0.028(5) 0.029(6) 0.029(5) 0.004(4) 0.005(4) -0.003(4)
Dy2 0.01364(18) 0.0148(2) 0.01536(18) 0.00254(15) -0.00019(14) -0.00421(14)
Zn4 0.0255(5) 0.0294(7) 0.0207(5) 0.0100(5) -0.0039(4) 0.0000(5)
Zn5 0.0166(5) 0.0278(8) 0.0457(7) 0.0175(6) -0.0100(5) -0.0110(5)
Zn6 0.0155(4) 0.0169(5) 0.0156(4) 0.0004(4) 0.0007(3) -0.0055(4)
Cl4 0.0223(12) 0.069(2) 0.0522(17) 0.0264(15) -0.0087(12) -0.0133(13)
Cl5 0.0293(12) 0.0298(14) 0.0486(16) 0.0205(12) -0.0178(11) -0.0123(10)
Cl6 0.0426(13) 0.0274(13) 0.0194(10) 0.0024(9) -0.0089(9) -0.0064(10)
O7 0.026(3) 0.020(3) 0.016(3) 0.002(2) 0.000(2) -0.003(2)
O8 0.030(3) 0.024(4) 0.019(3) 0.004(3) -0.013(3) 0.000(3)
O9 0.011(3) 0.041(4) 0.028(3) 0.001(3) 0.006(2) -0.004(3)
O10 0.022(3) 0.027(4) 0.028(3) -0.001(3) -0.006(3) -0.012(3)
O11 0.023(3) 0.010(3) 0.020(3) 0.002(2) 0.007(2) -0.002(2)
O12 0.019(3) 0.022(3) 0.017(3) 0.006(2) 0.007(2) -0.001(2)
N7 0.107(10) 0.054(8) 0.033(6) 0.001(5) 0.007(6) -0.003(7)
N8 0.042(4) 0.069(5) 0.044(5) 0.005(4) -0.010(4) -0.027(4)
N9 0.024(4) 0.044(5) 0.064(5) 0.019(4) 0.000(4) -0.007(4)
N10 0.040(4) 0.037(4) 0.062(5) 0.010(4) -0.020(4) -0.019(3)
N11 0.034(4) 0.034(5) 0.030(4) -0.018(4) 0.013(3) -0.014(4)
N12 0.016(3) 0.041(5) 0.047(5) -0.012(4) 0.002(3) -0.010(3)
C1AA 0.019(4) 0.018(5) 0.021(4) -0.001(3) 0.006(3) 0.002(3)
C67 0.020(4) 0.016(5) 0.038(5) 0.000(4) -0.008(4) -0.003(3)
C68 0.056(7) 0.035(6) 0.040(6) -0.016(5) -0.005(5) -0.010(5)
C69 0.046(7) 0.066(10) 0.093(11) -0.054(9) -0.009(7) -0.001(7)
C70 0.112(15) 0.124(19) 0.17(2) -0.114(18) -0.012(15) -0.005(14)
C71 0.056(8) 0.030(7) 0.130(15) -0.030(8) -0.040(9) -0.004(6)
C72 0.119(11) 0.081(10) 0.142(12) -0.035(9) -0.024(9) -0.034(8)
C73 0.055(8) 0.037(8) 0.098(12) 0.014(8) -0.025(8) -0.034(7)
C74 0.027(5) 0.031(6) 0.051(7) 0.013(5) -0.011(5) -0.007(4)
C75 0.033(6) 0.111(13) 0.044(7) 0.017(7) 0.002(5) -0.041(7)
C76 0.073(8) 0.073(8) 0.085(9) 0.027(7) -0.043(7) -0.035(7)
C77 0.106(8) 0.109(8) 0.104(8) -0.015(6) -0.011(5) -0.017(5)
C78 0.064(6) 0.082(6) 0.064(6) 0.005(5) -0.001(5) -0.016(5)
C79 0.107(10) 0.093(10) 0.079(9) -0.020(8) 0.006(8) 0.015(8)
C80 0.068(8) 0.066(9) 0.021(5) -0.003(6) 0.016(5) -0.001(7)
C81 0.063(8) 0.044(8) 0.035(6) -0.014(6) -0.008(6) 0.011(6)
C82 0.071(9) 0.089(11) 0.020(5) -0.024(6) -0.019(6) 0.026(8)
C83 0.065(8) 0.067(10) 0.049(8) -0.030(7) -0.021(7) 0.016(7)
C84 0.094(12) 0.085(12) 0.091(12) -0.048(10) -0.054(10) 0.008(9)
C85 0.046(6) 0.036(7) 0.060(8) -0.018(6) -0.019(6) 0.001(5)
C86 0.068(10) 0.081(12) 0.087(12) -0.039(10) -0.014(9) -0.032(9)
C87 0.034(5) 0.034(6) 0.022(4) -0.008(4) -0.001(4) -0.010(4)
C88 0.034(5) 0.028(5) 0.017(4) -0.006(4) -0.007(4) 0.000(4)
C89 0.035(5) 0.019(5) 0.039(6) 0.004(4) -0.016(4) -0.006(4)
C90 0.040(6) 0.027(6) 0.040(6) -0.009(5) -0.015(5) -0.006(4)
C91 0.069(8) 0.042(7) 0.028(6) -0.006(5) -0.015(6) -0.013(6)
C92 0.112(13) 0.071(10) 0.035(7) -0.023(7) -0.003(7) -0.032(9)
C93 0.122(13) 0.044(8) 0.044(8) -0.014(6) -0.019(8) -0.026(8)
C94 0.158(12) 0.106(11) 0.098(10) -0.071(9) -0.018(9) -0.027(9)
C95 0.103(12) 0.053(9) 0.066(9) -0.029(7) -0.029(8) -0.029(8)
C96 0.067(8) 0.034(7) 0.043(6) 0.001(5) -0.028(6) -0.021(6)
C97 0.047(7) 0.026(6) 0.076(9) 0.006(6) -0.030(7) -0.018(5)
C98 0.053(8) 0.047(9) 0.113(14) 0.025(8) -0.054(9) -0.026(7)
C99 0.042(5) 0.045(5) 0.071(6) 0.011(4) -0.017(4) -0.015(4)
C100 0.024(6) 0.053(9) 0.128(14) 0.049(9) -0.022(7) -0.014(5)
C101 0.013(5) 0.070(9) 0.094(10) 0.031(8) -0.002(6) -0.004(5)
C102 0.037(4) 0.050(5) 0.058(5) 0.015(4) 0.012(4) -0.008(4)
C103 0.025(5) 0.067(9) 0.034(6) 0.033(6) 0.007(4) 0.013(5)
C104 0.050(5) 0.067(6) 0.057(5) 0.006(5) 0.009(4) 0.002(5)
C105 0.057(5) 0.070(6) 0.050(5) -0.004(5) 0.016(4) 0.013(5)
C106 0.117(10) 0.112(11) 0.078(9) -0.027(8) 0.038(8) 0.021(9)
C107 0.092(10) 0.050(8) 0.033(6) 0.008(6) 0.020(6) 0.034(8)
C108 0.123(10) 0.073(9) 0.053(7) -0.026(7) 0.004(7) 0.016(8)
C109 0.044(6) 0.056(8) 0.021(5) 0.010(5) 0.005(4) 0.010(6)
C110 0.028(5) 0.029(6) 0.031(5) 0.015(4) 0.003(4) 0.015(4)
C111 0.020(4) 0.017(5) 0.028(5) 0.007(4) 0.005(4) 0.002(3)
C112 0.026(5) 0.029(6) 0.058(7) -0.012(5) 0.019(5) -0.007(4)
C113 0.041(6) 0.036(7) 0.082(9) -0.031(7) 0.020(6) -0.016(5)
C114 0.064(9) 0.076(11) 0.139(16) -0.079(12) 0.021(10) -0.017(8)
C115 0.046(6) 0.026(6) 0.047(7) -0.008(5) 0.017(5) 0.006(5)
C116 0.058(8) 0.062(9) 0.072(9) -0.033(8) 0.041(7) -0.005(7)
C117 0.023(4) 0.028(6) 0.038(5) 0.000(4) 0.003(4) 0.005(4)
C118 0.015(4) 0.028(5) 0.021(4) 0.002(4) -0.003(3) 0.002(3)
C119 0.022(5) 0.055(8) 0.047(6) -0.025(6) -0.001(4) 0.006(5)
C120 0.028(5) 0.047(7) 0.041(6) 0.010(5) 0.005(5) -0.011(5)
C121 0.033(6) 0.065(9) 0.081(9) -0.043(8) -0.006(6) -0.019(6)
C122 0.049(7) 0.055(8) 0.068(8) -0.034(7) 0.021(6) -0.034(6)
C123 0.070(8) 0.027(6) 0.040(6) -0.006(5) 0.019(6) -0.017(6)
C124 0.048(6) 0.021(5) 0.027(5) -0.010(4) -0.005(4) -0.003(4)
C125 0.036(5) 0.020(5) 0.022(4) -0.006(4) 0.000(4) 0.000(4)
C126 0.036(5) 0.028(5) 0.035(5) -0.017(4) -0.002(4) 0.001(4)
C127 0.036(5) 0.035(6) 0.030(5) -0.012(5) 0.003(4) 0.009(4)
C128 0.053(8) 0.066(10) 0.080(11) -0.037(9) -0.011(7) 0.028(7)
C129 0.020(4) 0.039(6) 0.033(5) -0.007(5) -0.002(4) -0.004(4)
C130 0.034(6) 0.051(8) 0.067(8) -0.017(7) -0.001(6) 0.003(5)
C131 0.022(4) 0.021(5) 0.031(5) -0.002(4) 0.007(4) -0.005(4)
O1W 0.142(19) 0.17(2) 0.103(16) -0.073(16) 0.031(14) 0.045(16)
O2W 0.068(13) 0.093(16) 0.20(2) -0.045(16) 0.017(15) -0.007(12)
O132 0.106(9) 0.135(10) 0.125(9) -0.058(8) 0.007(7) -0.023(8)
C132 0.061(12) 0.17(3) 0.19(3) -0.07(2) -0.042(15) -0.013(15)
O133 0.21(2) 0.146(18) 0.18(2) -0.047(15) 0.057(19) -0.059(18)
C133 0.085(16) 0.24(4) 0.16(3) -0.09(3) 0.024(17) -0.06(2)

loop_
_atom_type_symbol
_atom_type_description
_atom_type_scat_dispersion_real
_atom_type_scat_dispersion_imag
_atom_type_scat_source
C C 0.0033 0.0016 'International Tables Vol C Tables 4.2.6.8 and 6.1.1.4'
H H 0.0000 0.0000 'International Tables Vol C Tables 4.2.6.8 and 6.1.1.4'
Cl Cl 0.1484 0.1585 'International Tables Vol C Tables 4.2.6.8 and 6.1.1.4'
Dy Dy -0.1892 4.4098 'International Tables Vol C Tables 4.2.6.8 and 6.1.1.4'
N N 0.0061 0.0033 'International Tables Vol C Tables 4.2.6.8 and 6.1.1.4'
O O 0.0106 0.0060 'International Tables Vol C Tables 4.2.6.8 and 6.1.1.4'
Zn Zn 0.2839 1.4301 'International Tables Vol C Tables 4.2.6.8 and 6.1.1.4'

loop_
_geom_angle_atom_site_label_1
_geom_angle_atom_site_label_2
_geom_angle_atom_site_label_3
_geom_angle
Zn1 Dy1 Zn2 109.91(3)
Zn3 Dy1 Zn1 130.20(3)
Zn3 Dy1 Zn2 119.64(3)
O1 Dy1 Zn1 34.98(16)
O1 Dy1 Zn2 93.25(15)
O1 Dy1 Zn3 138.56(17)
O1 Dy1 O2 71.1(2)
O1 Dy1 O4 93.1(2)
O1 Dy1 O6 163.9(2)
O2 Dy1 Zn1 36.38(14)
O2 Dy1 Zn2 125.38(15)
O2 Dy1 Zn3 103.54(14)
O2 Dy1 O4 92.7(2)
O2 Dy1 O6 95.5(2)
O3 Dy1 Zn1 122.84(17)
O3 Dy1 Zn2 34.54(17)
O3 Dy1 Zn3 101.85(17)
O3 Dy1 O1 91.5(2)
O3 Dy1 O2 154.5(2)
O3 Dy1 O4 69.1(2)
O3 Dy1 O5 96.1(2)
O3 Dy1 O6 104.0(2)
O4 Dy1 Zn1 90.41(17)
O4 Dy1 Zn2 34.56(16)
O4 Dy1 Zn3 128.34(18)
O5 Dy1 Zn1 110.64(16)
O5 Dy1 Zn2 128.90(17)
O5 Dy1 Zn3 37.55(17)
O5 Dy1 O1 102.7(2)
O5 Dy1 O2 105.7(2)
O5 Dy1 O4 158.8(2)
O5 Dy1 O6 71.8(2)
O6 Dy1 Zn1 131.74(17)
O6 Dy1 Zn2 101.95(16)
O6 Dy1 Zn3 34.25(16)
O6 Dy1 O4 96.5(2)
Cl1 Zn1 Dy1 114.03(8)
O1 Zn1 Dy1 39.03(16)
O1 Zn1 Cl1 106.0(2)
O1 Zn1 O2 78.2(2)
O1 Zn1 N1 90.7(3)
O1 Zn1 N2 142.5(5)
O2 Zn1 Dy1 39.45(16)
O2 Zn1 Cl1 105.47(18)
O2 Zn1 N1 143.9(4)
O2 Zn1 N2 89.8(4)
N1 Zn1 Dy1 119.4(3)
N1 Zn1 Cl1 110.6(4)
N1 Zn1 N2 78.4(5)
N2 Zn1 Dy1 118.3(4)
N2 Zn1 Cl1 111.4(4)
Cl2 Zn2 Dy1 115.53(8)
O3 Zn2 Dy1 37.86(17)
O3 Zn2 Cl2 101.7(2)
O3 Zn2 N3 89.1(3)
O3 Zn2 N4 154.9(3)
O4 Zn2 Dy1 39.11(17)
O4 Zn2 Cl2 119.3(2)
O4 Zn2 O3 77.0(2)
O4 Zn2 N3 133.6(3)
O4 Zn2 N4 90.8(3)
N3 Zn2 Dy1 115.5(2)
N3 Zn2 Cl2 106.8(3)
N3 Zn2 N4 83.6(4)
N4 Zn2 Dy1 126.8(3)
N4 Zn2 Cl2 103.4(2)
Cl3 Zn3 Dy1 115.34(12)
Cl3 Zn3 N6 102.1(3)
O5 Zn3 Dy1 39.44(16)
O5 Zn3 Cl3 107.3(2)
O5 Zn3 N6 150.5(4)
O6 Zn3 Dy1 39.56(18)
O6 Zn3 Cl3 112.6(2)
O6 Zn3 O5 79.0(2)
O6 Zn3 N5 134.9(5)
O6 Zn3 N6 90.7(3)
N5 Zn3 Dy1 116.5(4)
N5 Zn3 Cl3 112.5(4)
N5 Zn3 O5 88.1(4)
N5 Zn3 N6 79.8(4)
N6 Zn3 Dy1 125.4(3)
Zn1 O1 Dy1 106.0(3)
C22 O1 Dy1 135.7(6)
C22 O1 Zn1 117.9(6)
Zn1 O2 Dy1 104.2(2)
C1 O2 Dy1 144.0(6)
C1 O2 Zn1 111.0(5)
Zn2 O3 Dy1 107.6(3)
C42 O3 Dy1 135.2(6)
C42 O3 Zn2 117.2(6)
Zn2 O4 Dy1 106.3(3)
C30 O4 Dy1 130.3(5)
C30 O4 Zn2 122.6(5)
Zn3 O5 Dy1 103.0(3)
C45 O5 Dy1 142.0(6)
C45 O5 Zn3 114.9(5)
Zn3 O6 Dy1 106.2(3)
C66 O6 Dy1 135.6(6)
C66 O6 Zn3 116.8(6)
C12 N1 Zn1 122.1(12)
C12 N1 C13 93.9(13)
C12 N1 C14 107.2(11)
C13 N1 Zn1 112.8(8)
C13 N1 C14 111.1(14)
C14 N1 Zn1 108.8(8)
C9 N2 Zn1 110.4(10)
C9 N2 C11 114.4(14)
C10 N2 Zn1 112.4(12)
C10 N2 C9 108.0(15)
C10 N2 C11 114.7(15)
C11 N2 Zn1 96.7(9)
C34 N3 Zn2 103.2(7)
C34 N3 C36 109.3(10)
C35 N3 Zn2 109.5(10)
C35 N3 C34 109.3(9)
C35 N3 C36 112.7(12)
C36 N3 Zn2 112.4(6)
C31 N4 Zn2 110.5(6)
C31 N4 C32 108.9(9)
C31 N4 C33 109.6(8)
C32 N4 Zn2 113.4(7)
C32 N4 C33 107.0(8)
C33 N4 Zn2 107.3(7)
C53 N5 Zn3 112.5(8)
C53 N5 C54 107.3(13)
C53 N5 C55 105.8(14)
C54 N5 Zn3 109.3(11)
C54 N5 C55 114.9(13)
C55 N5 Zn3 107.2(9)
C56 N6 Zn3 107.0(9)
C56 N6 C57 110.2(12)
C56 N6 C58 109.7(13)
C57 N6 Zn3 112.5(10)
C58 N6 Zn3 107.3(7)
C58 N6 C57 110.1(10)
O2 C1 C7 120.9(10)
O2 C1 C8 122.0(11)
C8 C1 C7 117.1(11)
C4 C2 C3 126.5(15)
C4 C2 C8 118.5(13)
C8 C2 C3 114.9(14)
C2 C4 C5 121.3(16)
C6 C4 C2 122.0(16)
C6 C4 C5 116.5(17)
C4 C6 C7 120.6(17)
C1 C7 C6 122.8(16)
C1 C7 C9 118.6(11)
C6 C7 C9 118.4(15)
C1 C8 C2 118.7(13)
C7 C9 N2 115.4(14)
C12 C11 N2 113.9(13)
N1 C12 C11 97.6(15)
C15 C14 N1 110.6(9)
C16 C15 C14 120.6(12)
C16 C15 C22 118.3(11)
C22 C15 C14 121.1(10)
C17 C16 C15 123.0(14)
C16 C17 C18 122.5(19)
C16 C17 C19 118.5(15)
C19 C17 C18 119(2)
C17 C19 C20 119.2(19)
C17 C19 C21 121.4(16)
C21 C19 C20 119.4(19)
C22 C21 C19 119.3(14)
O1 C22 C15 119.2(8)
C21 C22 O1 121.4(10)
C21 C22 C15 119.4(10)
C24 C23 C30 124.2(10)
C23 C24 C25 120.4(11)
C23 C24 C26 117.3(11)
C26 C24 C25 122.3(11)
C24 C26 C27 120.7(12)
C28 C26 C24 118.3(10)
C28 C26 C27 121.0(12)
C26 C28 C29 123.9(10)
C28 C29 C31 120.4(9)
C30 C29 C28 117.7(10)
C30 C29 C31 121.7(9)
O4 C30 C23 121.1(8)
O4 C30 C29 120.3(9)
C23 C30 C29 118.5(9)
C29 C31 N4 114.7(8)
N4 C33 C34 110.4(8)
N3 C34 C33 110.6(9)
C43 C36 N3 112.0(12)
C43 C37 C38 118.7(17)
C37 C38 C39 117(2)
C40 C38 C37 122.2(17)
C40 C38 C39 120(2)
C38 C40 C41 116.8(17)
C38 C40 C44 121.9(17)
C41 C40 C44 121.2(17)
C42 C41 C40 123.0(15)
O3 C42 C41 121.4(11)
O3 C42 C43 118.1(11)
C41 C42 C43 120.6(11)
C37 C43 C36 121.0(14)
C37 C43 C42 118.3(14)
C42 C43 C36 120.7(11)
O5 C45 C46 122.0(9)
O5 C45 C52 118.9(10)
C46 C45 C52 118.9(9)
C45 C46 C47 122.9(12)
C46 C47 C48 120.5(15)
C46 C47 C49 117.2(14)
C49 C47 C48 122.1(14)
C47 C49 C50 121.4(14)
C51 C49 C47 119.1(11)
C51 C49 C50 119.3(12)
C49 C51 C52 123.2(11)
C45 C52 C53 117.9(10)
C51 C52 C45 118.5(11)
C51 C52 C53 123.5(10)
N5 C53 C52 112.8(14)
C56 C55 N5 108.3(16)
C55 C56 N6 113.1(13)
N6 C58 C59 109.9(11)
C60 C59 C58 120.4(11)
C60 C59 C66 120.1(11)
C66 C59 C58 119.5(10)
C59 C60 C61 122.7(11)
C60 C61 C62 120.1(12)
C63 C61 C60 117.7(10)
C63 C61 C62 122.2(12)
C61 C63 C64 121.8(10)
C61 C63 C65 119.5(11)
C65 C63 C64 118.5(12)
C66 C65 C63 121.4(11)
O6 C66 C59 121.4(9)
O6 C66 C65 120.1(9)
C59 C66 C65 118.4(9)
Zn4 Dy2 Zn5 110.37(3)
Zn6 Dy2 Zn4 129.76(3)
Zn6 Dy2 Zn5 119.48(3)
O7 Dy2 Zn4 36.08(15)
O7 Dy2 Zn5 125.99(15)
O7 Dy2 Zn6 102.72(15)
O7 Dy2 O9 93.5(2)
O7 Dy2 O11 96.6(2)
O8 Dy2 Zn4 35.19(15)
O8 Dy2 Zn5 93.75(16)
O8 Dy2 Zn6 138.78(17)
O8 Dy2 O7 71.0(2)
O8 Dy2 O9 93.1(2)
O8 Dy2 O11 165.3(2)
O9 Dy2 Zn4 90.58(16)
O9 Dy2 Zn5 34.16(16)
O9 Dy2 Zn6 128.12(17)
O10 Dy2 Zn4 122.00(17)
O10 Dy2 Zn5 34.73(16)
O10 Dy2 Zn6 103.22(16)
O10 Dy2 O7 154.0(2)
O10 Dy2 O8 90.4(2)
O10 Dy2 O9 68.8(2)
O10 Dy2 O11 103.8(2)
O10 Dy2 O12 97.1(2)
O11 Dy2 Zn4 132.69(15)
O11 Dy2 Zn5 100.15(15)
O11 Dy2 Zn6 34.28(14)
O11 Dy2 O9 95.7(2)
O12 Dy2 Zn4 110.62(15)
O12 Dy2 Zn5 129.42(16)
O12 Dy2 Zn6 37.29(16)
O12 Dy2 O7 104.6(2)
O12 Dy2 O8 103.2(2)
O12 Dy2 O9 158.7(2)
O12 Dy2 O11 71.6(2)
Cl4 Zn4 Dy2 115.22(8)
O7 Zn4 Dy2 39.11(15)
O7 Zn4 Cl4 106.39(19)
O7 Zn4 N7 88.9(4)
O7 Zn4 N8 144.9(3)
O8 Zn4 Dy2 38.48(18)
O8 Zn4 Cl4 106.6(2)
O8 Zn4 O7 77.3(2)
O8 Zn4 N7 141.1(4)
O8 Zn4 N8 90.5(3)
N7 Zn4 Dy2 116.6(3)
N7 Zn4 Cl4 112.2(4)
N8 Zn4 Dy2 119.1(3)
N8 Zn4 Cl4 108.7(3)
N8 Zn4 N7 80.2(5)
Cl5 Zn5 Dy2 115.07(8)
O9 Zn5 Dy2 38.96(16)
O9 Zn5 Cl5 120.3(2)
O9 Zn5 O10 76.7(2)
O9 Zn5 N9 90.9(4)
O9 Zn5 N10 133.5(3)
O10 Zn5 Dy2 37.84(16)
O10 Zn5 Cl5 102.0(2)
O10 Zn5 N9 154.4(3)
O10 Zn5 N10 88.6(3)
N9 Zn5 Dy2 127.1(3)
N9 Zn5 Cl5 103.6(3)
N9 Zn5 N10 83.8(4)
N10 Zn5 Dy2 116.2(3)
N10 Zn5 Cl5 105.8(3)
Cl6 Zn6 Dy2 114.64(7)
Cl6 Zn6 N11 103.8(2)
O11 Zn6 Dy2 39.51(16)
O11 Zn6 Cl6 111.90(18)
O11 Zn6 O12 78.7(2)
O11 Zn6 N11 90.5(3)
O11 Zn6 N12 137.9(3)
O12 Zn6 Dy2 39.15(15)
O12 Zn6 Cl6 105.49(17)
O12 Zn6 N11 150.7(3)
N11 Zn6 Dy2 124.7(2)
N12 Zn6 Dy2 117.7(3)
N12 Zn6 Cl6 110.2(3)
N12 Zn6 O12 89.1(3)
N12 Zn6 N11 80.8(3)
Zn4 O7 Dy2 104.8(2)
C88 O7 Dy2 143.5(6)
C88 O7 Zn4 111.1(5)
Zn4 O8 Dy2 106.3(3)
C67 O8 Dy2 134.1(5)
C67 O8 Zn4 119.0(6)
Zn5 O9 Dy2 106.9(3)
C110 O9 Dy2 129.5(6)
C110 O9 Zn5 122.4(6)
Zn5 O10 Dy2 107.4(3)
C89 O10 Dy2 136.5(6)
C89 O10 Zn5 116.1(5)
Zn6 O11 Dy2 106.2(2)
C1AA O11 Dy2 134.8(5)
C1AA O11 Zn6 118.5(5)
Zn6 O12 Dy2 103.6(2)
C111 O12 Dy2 143.2(6)
C111 O12 Zn6 113.2(5)
C78 N7 Zn4 97.8(8)
C79 N7 Zn4 109.7(10)
C79 N7 C78 117.8(13)
C79 N7 C80 110.3(13)
C80 N7 Zn4 110.7(7)
C80 N7 C78 110.0(11)
C75 N8 Zn4 107.8(8)
C76 N8 Zn4 113.1(8)
C76 N8 C75 112.9(12)
C77 N8 Zn4 113.4(10)
C77 N8 C75 109.8(13)
C77 N8 C76 99.8(12)
C100 N9 Zn5 106.5(9)
C100 N9 C101 106.7(9)
C101 N9 Zn5 112.5(8)
C102 N9 Zn5 110.4(7)
C102 N9 C100 110.2(11)
C102 N9 C101 110.4(11)
C97 N10 Zn5 112.9(7)
C97 N10 C98 109.3(12)
C97 N10 C99 110.5(10)
C98 N10 Zn5 112.7(8)
C99 N10 Zn5 102.5(8)
C99 N10 C98 108.7(10)
C122 N11 Zn6 107.8(6)
C122 N11 C123 109.6(10)
C122 N11 C124 110.2(8)
C123 N11 Zn6 113.0(6)
C123 N11 C124 109.5(8)
C124 N11 Zn6 106.7(6)
C119 N12 Zn6 113.8(6)
C119 N12 C121 107.0(8)
C120 N12 Zn6 110.3(6)
C120 N12 C119 109.8(8)
C120 N12 C121 111.2(9)
C121 N12 Zn6 104.6(6)
O11 C1AA C125 119.7(7)
O11 C1AA C131 120.5(8)
C131 C1AA C125 119.8(8)
O8 C67 C68 121.7(9)
O8 C67 C74 120.1(9)
C68 C67 C74 118.1(10)
C67 C68 C69 121.4(12)
C68 C69 C70 114.2(15)
C68 C69 C71 119.2(13)
C71 C69 C70 126.4(14)
C69 C71 C72 113.6(17)
C73 C71 C69 118.8(12)
C73 C71 C72 127.6(17)
C71 C73 C74 124.2(13)
C67 C74 C75 119.5(11)
C73 C74 C67 118.2(12)
C73 C74 C75 122.3(12)
C74 C75 N8 110.5(10)
N8 C77 C78 105.7(16)
C77 C78 N7 109.2(14)
N7 C80 C81 112.3(11)
C82 C81 C80 123.5(12)
C82 C81 C88 118.6(13)
C88 C81 C80 117.8(11)
C81 C82 C83 122.9(11)
C82 C83 C84 119.8(13)
C85 C83 C82 117.8(11)
C85 C83 C84 122.2(15)
C83 C85 C86 120.5(12)
C83 C85 C87 121.4(12)
C87 C85 C86 118.1(11)
C88 C87 C85 120.5(9)
O7 C88 C81 120.2(10)
O7 C88 C87 120.9(8)
C87 C88 C81 118.7(9)
O10 C89 C90 120.8(9)
O10 C89 C96 119.5(10)
C96 C89 C90 119.7(10)
C89 C90 C91 121.3(10)
C90 C91 C92 118.9(11)
C93 C91 C90 119.8(12)
C93 C91 C92 121.3(12)
C91 C93 C94 123.5(16)
C91 C93 C95 118.9(12)
C95 C93 C94 117.6(14)
C93 C95 C96 122.9(11)
C89 C96 C95 117.0(12)
C89 C96 C97 120.3(11)
C95 C96 C97 122.7(11)
N10 C97 C96 111.4(10)
N10 C99 C100 111.7(11)
N9 C100 C99 110.9(9)
N9 C102 C103 114.6(10)
C104 C103 C102 121.0(12)
C104 C103 C110 118.1(14)
C110 C103 C102 121.0(11)
C105 C104 C103 123.3(14)
C104 C105 C106 124.5(16)
C104 C105 C107 120.2(13)
C107 C105 C106 115.3(16)
C105 C107 C108 125.9(12)
C109 C107 C105 117.6(15)
C109 C107 C108 116.5(14)
C110 C109 C107 121.2(13)
O9 C110 C103 119.4(11)
O9 C110 C109 120.9(10)
C109 C110 C103 119.6(11)
O12 C111 C112 120.8(8)
O12 C111 C118 120.5(8)
C118 C111 C112 118.6(8)
C111 C112 C113 121.3(9)
C112 C113 C114 119.7(11)
C115 C113 C112 119.3(10)
C115 C113 C114 120.9(11)
C113 C115 C116 120.9(11)
C117 C115 C113 118.7(10)
C117 C115 C116 120.4(11)
C115 C117 C118 122.2(9)
C111 C118 C117 119.9(9)
C111 C118 C119 119.5(8)
C117 C118 C119 120.6(8)
N12 C119 C118 109.4(8)
C122 C121 N12 112.5(10)
C121 C122 N11 111.0(10)
C125 C124 N11 111.1(7)
C1AA C125 C124 120.6(8)
C1AA C125 C126 118.1(8)
C126 C125 C124 121.3(8)
C125 C126 C127 121.9(9)
C126 C127 C128 118.9(10)
C129 C127 C126 119.0(9)
C129 C127 C128 122.0(10)
C127 C129 C130 121.2(9)
C127 C129 C131 119.7(8)
C131 C129 C130 119.0(9)
C129 C131 C1AA 121.4(9)

loop_
_geom_bond_atom_site_label_1
_geom_bond_atom_site_label_2
_geom_bond_distance
Dy1 Zn1 3.4660(11)
Dy1 Zn2 3.4988(12)
Dy1 Zn3 3.4651(12)
Dy1 O1 2.270(6)
Dy1 O2 2.272(6)
Dy1 O3 2.253(6)
Dy1 O4 2.300(6)
Dy1 O5 2.259(6)
Dy1 O6 2.298(6)
Zn1 Cl1 2.233(3)
Zn1 O1 2.067(6)
Zn1 O2 2.120(6)
Zn1 N1 2.142(12)
Zn1 N2 2.185(14)
Zn2 Cl2 2.248(3)
Zn2 O3 2.081(6)
Zn2 O4 2.068(6)
Zn2 N3 2.169(10)
Zn2 N4 2.172(8)
Zn3 Cl3 2.207(4)
Zn3 O5 2.168(7)
Zn3 O6 2.031(6)
Zn3 N5 2.130(10)
Zn3 N6 2.263(10)
O1 C22 1.364(10)
O2 C1 1.365(11)
O3 C42 1.350(12)
O4 C30 1.355(12)
O5 C45 1.367(11)
O6 C66 1.371(11)
N1 C12 1.40(2)
N1 C13 1.44(2)
N1 C14 1.529(14)
N2 C9 1.483(19)
N2 C10 1.40(3)
N2 C11 1.67(2)
N3 C34 1.482(15)
N3 C35 1.460(16)
N3 C36 1.486(16)
N4 C31 1.487(14)
N4 C32 1.489(13)
N4 C33 1.496(15)
N5 C53 1.45(2)
N5 C54 1.45(2)
N5 C55 1.54(2)
N6 C56 1.493(19)
N6 C57 1.514(19)
N6 C58 1.503(18)
C1 C7 1.395(18)
C1 C8 1.380(16)
C2 C3 1.52(2)
C2 C4 1.38(2)
C2 C8 1.483(17)
C4 C5 1.56(2)
C4 C6 1.29(2)
C6 C7 1.395(17)
C7 C9 1.45(2)
C11 C12 1.458(6)
C14 C15 1.425(17)
C15 C16 1.384(16)
C15 C22 1.402(14)
C16 C17 1.33(2)
C17 C18 1.57(2)
C17 C19 1.36(3)
C19 C20 1.58(3)
C19 C21 1.41(2)
C21 C22 1.356(15)
C23 C24 1.375(15)
C23 C30 1.389(15)
C24 C25 1.493(18)
C24 C26 1.429(17)
C26 C27 1.532(16)
C26 C28 1.370(17)
C28 C29 1.401(15)
C29 C30 1.394(13)
C29 C31 1.459(16)
C33 C34 1.543(16)
C36 C43 1.477(19)
C37 C38 1.49(3)
C37 C43 1.38(2)
C38 C39 1.53(3)
C38 C40 1.36(3)
C40 C41 1.41(2)
C40 C44 1.48(2)
C41 C42 1.385(17)
C42 C43 1.428(19)
C45 C46 1.383(17)
C45 C52 1.406(14)
C46 C47 1.414(17)
C47 C48 1.45(3)
C47 C49 1.43(2)
C49 C50 1.507(16)
C49 C51 1.365(19)
C51 C52 1.401(15)
C52 C53 1.478(18)
C55 C56 1.44(2)
C58 C59 1.514(17)
C59 C60 1.353(15)
C59 C66 1.387(15)
C60 C61 1.415(18)
C61 C62 1.516(15)
C61 C63 1.384(18)
C63 C64 1.521(18)
C63 C65 1.402(14)
C65 C66 1.400(14)
Dy2 Zn4 3.4794(11)
Dy2 Zn5 3.5001(12)
Dy2 Zn6 3.4697(10)
Dy2 O7 2.270(6)
Dy2 O8 2.256(6)
Dy2 O9 2.300(6)
Dy2 O10 2.250(5)
Dy2 O11 2.299(6)
Dy2 O12 2.253(6)
Zn4 Cl4 2.234(3)
Zn4 O7 2.119(6)
Zn4 O8 2.089(6)
Zn4 N7 2.207(11)
Zn4 N8 2.190(11)
Zn5 Cl5 2.248(3)
Zn5 O9 2.054(6)
Zn5 O10 2.090(6)
Zn5 N9 2.165(10)
Zn5 N10 2.179(10)
Zn6 Cl6 2.228(2)
Zn6 O11 2.035(6)
Zn6 O12 2.163(6)
Zn6 N11 2.246(8)
Zn6 N12 2.123(7)
O7 C88 1.362(10)
O8 C67 1.341(11)
O9 C110 1.359(12)
O10 C89 1.349(12)
O11 C1AA 1.365(10)
O12 C111 1.371(10)
N7 C78 1.65(2)
N7 C79 1.44(2)
N7 C80 1.477(18)
N8 C75 1.500(15)
N8 C76 1.460(19)
N8 C77 1.40(2)
N9 C100 1.496(19)
N9 C101 1.518(15)
N9 C102 1.447(17)
N10 C97 1.462(17)
N10 C98 1.489(15)
N10 C99 1.482(17)
N11 C122 1.466(13)
N11 C123 1.478(15)
N11 C124 1.497(12)
N12 C119 1.473(14)
N12 C120 1.434(13)
N12 C121 1.526(13)
C1AA C125 1.398(13)
C1AA C131 1.396(12)
C67 C68 1.382(14)
C67 C74 1.436(14)
C68 C69 1.393(16)
C69 C70 1.59(3)
C69 C71 1.41(2)
C71 C72 1.57(2)
C71 C73 1.34(2)
C73 C74 1.370(19)
C74 C75 1.477(18)
C77 C78 1.457(6)
C80 C81 1.49(2)
C81 C82 1.385(18)
C81 C88 1.409(15)
C82 C83 1.40(2)
C83 C84 1.506(17)
C83 C85 1.351(19)
C85 C86 1.53(2)
C85 C87 1.411(13)
C87 C88 1.391(14)
C89 C90 1.402(15)
C89 C96 1.389(15)
C90 C91 1.415(15)
C91 C92 1.472(19)
C91 C93 1.355(18)
C93 C94 1.52(2)
C93 C95 1.40(2)
C95 C96 1.428(18)
C96 C97 1.523(18)
C99 C100 1.50(2)
C102 C103 1.48(2)
C103 C104 1.383(19)
C103 C110 1.408(15)
C104 C105 1.29(2)
C105 C106 1.58(2)
C105 C107 1.44(2)
C107 C108 1.57(2)
C107 C109 1.382(16)
C109 C110 1.367(17)
C111 C112 1.390(14)
C111 C118 1.386(12)
C112 C113 1.406(14)
C113 C114 1.492(17)
C113 C115 1.400(17)
C115 C116 1.523(14)
C115 C117 1.369(16)
C117 C118 1.392(12)
C118 C119 1.516(13)
C121 C122 1.429(18)
C124 C125 1.485(14)
C125 C126 1.405(12)
C126 C127 1.405(14)
C127 C128 1.511(15)
C127 C129 1.382(15)
C129 C130 1.513(14)
C129 C131 1.396(13)
O132 C132 1.48(3)
O133 C133 1.18(3)
